data_4511104
loop_
_publ_author_name
'Hang, Tian'
'Fu, Da-Wei'
'Ye, Qiong'
'Ye, Heng-Yun'
'Xiong, Ren-Gen'
'Huang, Songping D.'

_publ_section_title
;
 Tanklike Metal&#x2212;Organic Framework Filled with Perchloric Acid and
 Its Dielectric&#x2212;Ferroelectric Properties
;
_journal_issue 5
_journal_name_full 'Crystal Growth &amp; Design'
_journal_page_first 2054
_journal_paper_doi 10.1021/cg900100w
_journal_volume 9
_journal_year 2009
_chemical_absolute_configuration unk
_chemical_formula_moiety '2(C13 H13 N5 O2 Zn), Cl H O4'
_chemical_formula_sum 'C26 H27 Cl N10 O8 Zn2'
_chemical_formula_weight 773.77
_chemical_name_systematic
; 
 ? 
;
_space_group_IT_number 75
_symmetry_cell_setting tetragonal
_symmetry_space_group_name_Hall 'P 4'
_symmetry_space_group_name_H-M 'P 4'
_atom_sites_solution_hydrogens geom
_atom_sites_solution_primary direct
_atom_sites_solution_secondary difmap
_audit_creation_method SHELXL-97
_cell_angle_alpha 90.00
_cell_angle_beta 90.00
_cell_angle_gamma 90.00
_cell_formula_units_Z 2
_cell_length_a 15.9394(4)
_cell_length_b 15.9394(4)
_cell_length_c 6.0101(3)
_cell_measurement_reflns_used 3762
_cell_measurement_temperature 293(2)
_cell_measurement_theta_max 26.93
_cell_measurement_theta_min 2.56
_cell_volume 1526.95(9)
_computing_cell_refinement SMART
_computing_data_collection 'SMART (Bruker, 2000)'
_computing_data_reduction 'SAINT (Bruker, 2000)'
_computing_molecular_graphics SHELXTL
_computing_publication_material SHELXTL
_computing_structure_refinement SHELXTL
_computing_structure_solution 'SHELXTL (Bruker, 2000)'
_diffrn_ambient_temperature 293(2)
_diffrn_measured_fraction_theta_full 0.999
_diffrn_measured_fraction_theta_max 0.999
_diffrn_measurement_device_type 'Bruker Smart Apex CCD area detector'
_diffrn_measurement_method 'phi and omega scans'
_diffrn_radiation_monochromator graphite
_diffrn_radiation_source 'sealed tube'
_diffrn_radiation_type MoK\a
_diffrn_radiation_wavelength 0.71073
_diffrn_reflns_av_R_equivalents 0.0357
_diffrn_reflns_av_sigmaI/netI 0.0499
_diffrn_reflns_limit_h_max 19
_diffrn_reflns_limit_h_min -19
_diffrn_reflns_limit_k_max 19
_diffrn_reflns_limit_k_min -19
_diffrn_reflns_limit_l_max 7
_diffrn_reflns_limit_l_min -6
_diffrn_reflns_number 8406
_diffrn_reflns_theta_full 26.00
_diffrn_reflns_theta_max 26.00
_diffrn_reflns_theta_min 1.81
_exptl_absorpt_coefficient_mu 1.725
_exptl_absorpt_correction_T_max 0.68
_exptl_absorpt_correction_T_min 0.64
_exptl_absorpt_correction_type multi-scan
_exptl_absorpt_process_details 'SADABS, Bruker(2000)'
_exptl_crystal_density_diffrn 1.683
_exptl_crystal_density_method 'not measured'
_exptl_crystal_F_000 788
_exptl_crystal_size_max 0.28
_exptl_crystal_size_mid 0.22
_exptl_crystal_size_min 0.22
_refine_diff_density_max 0.306
_refine_diff_density_min -0.402
_refine_diff_density_rms 0.059
_refine_ls_abs_structure_details 'Flack H D (1983), Acta Cryst. A39, 876-881'
_refine_ls_abs_structure_Flack 0.032(19)
_refine_ls_extinction_method none
_refine_ls_goodness_of_fit_ref 0.750
_refine_ls_hydrogen_treatment constr
_refine_ls_matrix_type full
_refine_ls_number_parameters 262
_refine_ls_number_reflns 2707
_refine_ls_number_restraints 3
_refine_ls_restrained_S_all 0.749
_refine_ls_R_factor_all 0.0475
_refine_ls_R_factor_gt 0.0375
_refine_ls_shift/su_max 0.000
_refine_ls_shift/su_mean 0.000
_refine_ls_structure_factor_coef Fsqd
_refine_ls_weighting_details 'calc w=1/[\s^2^(Fo^2^)+(0.06P)^2^+1.88P] where P=(Fo^2^+2Fc^2^)/3'
_refine_ls_weighting_scheme calc
_refine_ls_wR_factor_gt 0.0827
_refine_ls_wR_factor_ref 0.0857
_reflns_number_gt 2225
_reflns_number_total 2707
_reflns_threshold_expression >2sigma(I)
_cod_data_source_file cg900100w_si_001.cif
_cod_data_source_block compound_2
_cod_depositor_comments
;
The following automatic conversions were performed:

'_symmetry_cell_setting' value 'Tetragonal' changed to 'tetragonal'
according to
/usr/data/users/saulius/automatic-downloads/retrospective/ACS/lib/dictionaries/cif_core.dic
dictionary named 'cif_core.dic' version 2.4.2 from 2011-04-26.

Automatic conversion script
Id: cif_fix_values 2281 2013-09-26 08:29:07Z andrius 
;
_cod_original_sg_symbol_Hall 'P 4 '
_cod_original_sg_symbol_H-M 'P4  '
_cod_database_code 4511104

loop_
_symmetry_equiv_pos_as_xyz
'x, y, z'
'-y, x, z'
'-x, -y, z'
'y, -x, z'

loop_
_atom_site_label
_atom_site_type_symbol
_atom_site_fract_x
_atom_site_fract_y
_atom_site_fract_z
_atom_site_U_iso_or_equiv
_atom_site_adp_type
_atom_site_occupancy
_atom_site_symmetry_multiplicity
_atom_site_calc_flag
_atom_site_refinement_flags
_atom_site_disorder_assembly
_atom_site_disorder_group
Zn1 Zn 0.119986(17) 0.766602(17) 1.02233(7) 0.03275(7) Uani 1 1 d . . .
O1 O 0.11972(12) 0.77554(12) 0.6866(4) 0.0374(6) Uani 1 1 d . . .
O2 O 0.12716(14) 0.74028(15) 0.3483(5) 0.0533(7) Uani 1 1 d . . .
N1 N 0.19701(14) 0.67064(14) 0.8924(4) 0.0333(6) Uani 1 1 d . . .
N2 N 0.19360(14) 0.86746(14) 1.0554(5) 0.0377(6) Uani 1 1 d . . .
N3 N 0.16738(14) 0.94535(14) 1.0036(7) 0.0445(7) Uani 1 1 d . . .
N4 N 0.23210(13) 0.99531(13) 1.0479(5) 0.0371(6) Uani 1 1 d . . .
N5 N 0.30012(15) 0.95049(15) 1.1187(4) 0.0365(6) Uani 1 1 d . . .
C1 C 0.32611(18) 0.7337(2) 1.0814(6) 0.0452(10) Uani 1 1 d . . .
C2 C 0.32209(18) 0.8101(2) 1.1938(5) 0.0401(8) Uani 1 1 d . . .
C3 C 0.37183(17) 0.8236(2) 1.3828(6) 0.0426(8) Uani 1 1 d . . .
H3 H 0.3698 0.8748 1.4569 0.051 Uiso 1 1 calc R . .
C4 C 0.42455(18) 0.75963(19) 1.4592(5) 0.0403(8) Uani 1 1 d . . .
H4 H 0.4574 0.7684 1.5849 0.048 Uiso 1 1 calc R . .
C5 C 0.42832(18) 0.6825(2) 1.3484(7) 0.0430(8) Uani 1 1 d . . .
H5 H 0.4635 0.6402 1.4001 0.052 Uiso 1 1 calc R . .
C6 C 0.37825(19) 0.6692(2) 1.1572(6) 0.0428(8) Uani 1 1 d . . .
H6 H 0.3800 0.6181 1.0826 0.051 Uiso 1 1 calc R . .
C7 C 0.28313(17) 0.70851(17) 0.8790(5) 0.0338(7) Uani 1 1 d . . .
H7A H 0.3189 0.6685 0.8030 0.041 Uiso 1 1 calc R . .
H7B H 0.2793 0.7576 0.7842 0.041 Uiso 1 1 calc R . .
C8 C 0.27468(19) 0.87322(18) 1.1191(6) 0.0369(7) Uani 1 1 d . . .
C9 C 0.19486(18) 0.58808(16) 1.0211(7) 0.0442(7) Uani 1 1 d . . .
H9A H 0.1989 0.5976 1.1802 0.053 Uiso 1 1 calc R . .
H9B H 0.2399 0.5510 0.9748 0.053 Uiso 1 1 calc R . .
C10 C 0.10917(19) 0.55237(18) 0.9580(6) 0.0436(9) Uani 1 1 d . . .
H10A H 0.0665 0.5701 1.0631 0.052 Uiso 1 1 calc R . .
H10B H 0.1107 0.4915 0.9544 0.052 Uiso 1 1 calc R . .
C11 C 0.09128(18) 0.58847(17) 0.7232(6) 0.0352(7) Uani 1 1 d . . .
H11A H 0.0886 0.5436 0.6144 0.042 Uiso 1 1 calc R . .
H11B H 0.0382 0.6182 0.7222 0.042 Uiso 1 1 calc R . .
C12 C 0.16265(18) 0.64783(18) 0.6689(6) 0.0344(7) Uani 1 1 d . . .
H12 H 0.2056 0.6178 0.5837 0.041 Uiso 1 1 calc R . .
C13 C 0.13533(16) 0.72520(17) 0.5410(7) 0.0384(7) Uani 1 1 d . . .
Cl1 Cl 0.5000 0.5000 0.8636(3) 0.0498(4) Uani 1 4 d S . .
O3 O 0.5000 0.5000 1.0878(6) 0.0374(11) Uani 1 4 d S B .
H3A H 0.4944 0.4522 1.1489 0.045 Uiso 0.25 1 d PR . .
O4 O 0.5175(5) 0.5748(6) 0.7316(18) 0.043(3) Uani 0.2501(10) 1 d P A 1
O4' O 0.4892(8) 0.5703(7) 0.750(2) 0.043(4) Uani 0.2501(13) 1 d P B 2
O4" O 0.4717(9) 0.5677(8) 0.737(2) 0.045(3) Uani 0.2499(14) 1 d P B 3
Cl2 Cl 0.0000 0.0000 0.4826(2) 0.0406(4) Uani 1 4 d S . .
O5 O 0.0000 0.0000 0.2558(9) 0.0442(12) Uani 1 4 d S C .
H5A H -0.0475 0.0031 0.1921 0.053 Uiso 0.25 1 d PR . .
O6 O 0.0726(7) -0.0003(7) 0.614(2) 0.052(4) Uani 0.2499(10) 1 d P C 1
O6' O 0.0522(7) 0.0521(6) 0.6277(18) 0.047(3) Uani 0.2505(12) 1 d P C 2
O6" O 0.0721(6) 0.0116(8) 0.5989(19) 0.035(3) Uani 0.2495(14) 1 d P C 3

loop_
_atom_site_aniso_label
_atom_site_aniso_U_11
_atom_site_aniso_U_22
_atom_site_aniso_U_33
_atom_site_aniso_U_23
_atom_site_aniso_U_13
_atom_site_aniso_U_12
Zn1 0.03623(14) 0.02999(13) 0.03202(15) -0.00441(18) 0.00183(19) 0.00165(12)
O1 0.0405(11) 0.0366(10) 0.0351(12) -0.0200(9) 0.0198(9) -0.0168(8)
O2 0.0587(13) 0.0550(13) 0.0462(15) 0.0237(13) 0.0024(12) 0.0149(11)
N1 0.0350(11) 0.0354(12) 0.0295(14) 0.0085(11) 0.0055(10) 0.0001(10)
N2 0.0404(11) 0.0365(11) 0.0362(15) -0.0053(12) -0.0063(12) 0.0074(10)
N3 0.0421(12) 0.0335(10) 0.0580(18) 0.0020(14) 0.0042(16) -0.0009(9)
N4 0.0319(10) 0.0316(10) 0.0477(16) 0.0034(13) -0.0122(13) -0.0023(9)
N5 0.0382(12) 0.0303(11) 0.0410(14) 0.0079(11) -0.0168(11) -0.0027(10)
C1 0.0310(13) 0.0496(16) 0.055(2) 0.0142(15) 0.0045(14) -0.0087(13)
C2 0.0353(15) 0.0533(18) 0.0317(16) -0.0020(14) 0.0160(13) -0.0100(14)
C3 0.0308(14) 0.063(2) 0.0338(17) 0.0101(16) 0.0017(14) -0.0082(13)
C4 0.0292(13) 0.0501(16) 0.0416(19) 0.0072(14) -0.0026(12) -0.0041(13)
C5 0.0286(13) 0.0439(16) 0.057(2) -0.0003(17) -0.0032(15) 0.0051(12)
C6 0.0327(14) 0.0570(19) 0.0386(17) -0.0034(15) 0.0049(13) 0.0179(14)
C7 0.0329(13) 0.0344(13) 0.0341(16) 0.0066(13) 0.0056(13) 0.0077(11)
C8 0.0366(14) 0.0328(14) 0.0412(16) 0.0032(13) -0.0014(13) 0.0026(12)
C9 0.0579(16) 0.0353(12) 0.0393(16) 0.0029(19) -0.015(2) 0.0071(12)
C10 0.0418(15) 0.0325(13) 0.057(2) 0.0217(13) -0.0009(14) 0.0060(12)
C11 0.0360(14) 0.0264(13) 0.0431(18) -0.0062(13) 0.0086(14) -0.0027(12)
C12 0.0304(13) 0.0327(14) 0.0402(17) -0.0082(13) 0.0030(13) 0.0073(12)
C13 0.0307(11) 0.0426(13) 0.0419(17) -0.0136(18) 0.0094(16) -0.0016(11)
Cl1 0.0591(6) 0.0591(6) 0.0313(8) 0.000 0.000 0.000
O3 0.0435(13) 0.0435(13) 0.025(2) 0.000 0.000 0.000
O4 0.027(4) 0.056(6) 0.045(6) 0.017(4) 0.019(4) -0.007(4)
O4' 0.042(6) 0.037(6) 0.050(7) 0.000(5) -0.001(5) 0.008(5)
O4" 0.052(7) 0.053(7) 0.030(6) -0.023(5) -0.002(5) 0.009(6)
Cl2 0.0487(4) 0.0487(4) 0.0245(9) 0.000 0.000 0.000
O5 0.0391(14) 0.0391(14) 0.054(3) 0.000 0.000 0.000
O6 0.039(5) 0.044(6) 0.073(9) -0.001(6) -0.007(5) 0.011(5)
O6' 0.053(6) 0.027(4) 0.062(6) -0.014(4) 0.003(5) 0.016(4)
O6" 0.026(5) 0.044(6) 0.034(6) 0.017(5) 0.007(4) -0.013(4)

loop_
_atom_type_symbol
_atom_type_description
_atom_type_scat_dispersion_real
_atom_type_scat_dispersion_imag
_atom_type_scat_source
C C 0.0033 0.0016 'International Tables Vol C Tables 4.2.6.8 and 6.1.1.4'
H H 0.0000 0.0000 'International Tables Vol C Tables 4.2.6.8 and 6.1.1.4'
Cl Cl 0.1484 0.1585 'International Tables Vol C Tables 4.2.6.8 and 6.1.1.4'
N N 0.0061 0.0033 'International Tables Vol C Tables 4.2.6.8 and 6.1.1.4'
O O 0.0106 0.0060 'International Tables Vol C Tables 4.2.6.8 and 6.1.1.4'
Zn Zn 0.2839 1.4301 'International Tables Vol C Tables 4.2.6.8 and 6.1.1.4'

loop_
_geom_angle_atom_site_label_1
_geom_angle_atom_site_label_2
_geom_angle_atom_site_label_3
_geom_angle
_geom_angle_site_symmetry_1
_geom_angle_site_symmetry_3
N4 Zn1 N2 124.66(9) 4_465 .
N4 Zn1 O2 89.06(11) 4_465 1_556
N2 Zn1 O2 92.16(11) . 1_556
N4 Zn1 O1 94.25(11) 4_465 .
N2 Zn1 O1 92.51(10) . .
O2 Zn1 O1 171.37(10) 1_556 .
N4 Zn1 N1 128.02(9) 4_465 .
N2 Zn1 N1 106.14(9) . .
O2 Zn1 N1 100.16(10) 1_556 .
O1 Zn1 N1 71.54(9) . .
C13 O1 Zn1 132.3(2) . .
C13 O2 Zn1 177.0(2) . 1_554
C12 N1 C7 112.6(2) . .
C12 N1 C9 103.7(2) . .
C7 N1 C9 113.2(2) . .
C12 N1 Zn1 107.18(16) . .
C7 N1 Zn1 105.09(16) . .
C9 N1 Zn1 115.10(19) . .
N3 N2 C8 107.4(2) . .
N3 N2 Zn1 122.42(18) . .
C8 N2 Zn1 130.08(19) . .
N4 N3 N2 105.4(2) . .
N3 N4 N5 111.4(2) . .
N3 N4 Zn1 126.12(17) . 2_665
N5 N4 Zn1 122.48(16) . 2_665
C8 N5 N4 104.4(2) . .
C2 C1 C6 120.8(3) . .
C2 C1 C7 128.7(3) . .
C6 C1 C7 110.5(3) . .
C8 C2 C1 121.4(3) . .
C8 C2 C3 118.5(3) . .
C1 C2 C3 120.0(3) . .
C4 C3 C2 119.6(3) . .
C4 C3 H3 120.2 . .
C2 C3 H3 120.2 . .
C3 C4 C5 120.7(3) . .
C3 C4 H4 119.7 . .
C5 C4 H4 119.7 . .
C4 C5 C6 119.6(3) . .
C4 C5 H5 120.2 . .
C6 C5 H5 120.2 . .
C1 C6 C5 119.3(3) . .
C1 C6 H6 120.3 . .
C5 C6 H6 120.3 . .
C1 C7 N1 119.8(3) . .
C1 C7 H7A 107.4 . .
N1 C7 H7A 107.4 . .
C1 C7 H7B 107.4 . .
N1 C7 H7B 107.4 . .
H7A C7 H7B 106.9 . .
N5 C8 C2 122.6(3) . .
N5 C8 N2 111.3(3) . .
C2 C8 N2 125.8(3) . .
N1 C9 C10 102.4(2) . .
N1 C9 H9A 111.3 . .
C10 C9 H9A 111.3 . .
N1 C9 H9B 111.3 . .
C10 C9 H9B 111.3 . .
H9A C9 H9B 109.2 . .
C9 C10 C11 104.6(3) . .
C9 C10 H10A 110.8 . .
C11 C10 H10A 110.8 . .
C9 C10 H10B 110.8 . .
C11 C10 H10B 110.8 . .
H10A C10 H10B 108.9 . .
C12 C11 C10 106.8(3) . .
C12 C11 H11A 110.4 . .
C10 C11 H11A 110.4 . .
C12 C11 H11B 110.4 . .
C10 C11 H11B 110.4 . .
H11A C11 H11B 108.6 . .
N1 C12 C11 103.5(2) . .
N1 C12 C13 111.3(2) . .
C11 C12 C13 113.7(2) . .
N1 C12 H12 109.4 . .
C11 C12 H12 109.4 . .
C13 C12 H12 109.4 . .
O2 C13 O1 123.1(3) . .
O2 C13 C12 133.6(3) . .
O1 C13 C12 103.3(3) . .
O4' Cl1 O4' 74.6(5) 3_665 2_655
O4' Cl1 O4' 118.0(12) 3_665 .
O4' Cl1 O4' 74.6(5) 2_655 .
O4' Cl1 O4' 74.6(5) 3_665 4_565
O4' Cl1 O4' 118.0(12) 2_655 4_565
O4' Cl1 O4' 74.6(5) . 4_565
O4' Cl1 O3 121.0(6) 3_665 .
O4' Cl1 O3 121.0(6) 2_655 .
O4' Cl1 O3 121.0(6) . .
O4' Cl1 O3 121.0(6) 4_565 .
O4' Cl1 O4" 83.8(8) 2_655 3_665
O4' Cl1 O4" 114.6(6) . 3_665
O4' Cl1 O4" 63.0(8) 4_565 3_665
O3 Cl1 O4" 123.1(5) . 3_665
O4' Cl1 O4" 63.0(8) 3_665 2_655
O4' Cl1 O4" 83.8(8) . 2_655
O4' Cl1 O4" 114.6(6) 4_565 2_655
O3 Cl1 O4" 123.1(5) . 2_655
O4" Cl1 O4" 72.7(5) 3_665 2_655
O4' Cl1 O4" 114.6(6) 3_665 .
O4' Cl1 O4" 63.0(8) 2_655 .
O4' Cl1 O4" 83.8(8) 4_565 .
O3 Cl1 O4" 123.1(5) . .
O4" Cl1 O4" 113.8(10) 3_665 .
O4" Cl1 O4" 72.7(5) 2_655 .
O4' Cl1 O4" 83.8(8) 3_665 4_565
O4' Cl1 O4" 114.6(6) 2_655 4_565
O4' Cl1 O4" 63.0(8) . 4_565
O3 Cl1 O4" 123.1(5) . 4_565
O4" Cl1 O4" 72.7(5) 3_665 4_565
O4" Cl1 O4" 113.8(10) 2_655 4_565
O4" Cl1 O4" 72.7(5) . 4_565
O4' Cl1 O4 56.7(6) 2_655 3_665
O4' Cl1 O4 112.8(7) . 3_665
O4' Cl1 O4 89.3(6) 4_565 3_665
O3 Cl1 O4 122.9(4) . 3_665
O4" Cl1 O4 105.8(6) . 3_665
O4" Cl1 O4 96.6(6) 4_565 3_665
O4' Cl1 O4 89.3(7) 3_665 2_655
O4' Cl1 O4 56.7(6) . 2_655
O4' Cl1 O4 112.8(7) 4_565 2_655
O3 Cl1 O4 122.9(4) . 2_655
O4" Cl1 O4 96.6(6) 3_665 2_655
O4" Cl1 O4 105.8(6) 4_565 2_655
O4 Cl1 O4 72.8(4) 3_665 2_655
O4' Cl1 O4 56.7(6) 3_665 4_565
O4' Cl1 O4 112.8(7) 2_655 4_565
O4' Cl1 O4 89.3(7) . 4_565
O3 Cl1 O4 122.9(4) . 4_565
O4" Cl1 O4 105.8(6) 2_655 4_565
O4" Cl1 O4 96.6(6) . 4_565
O4 Cl1 O4 72.8(4) 3_665 4_565
O4 Cl1 O4 114.1(8) 2_655 4_565
Cl1 O3 H3A 115.6 . .
Cl1 O4 O4 53.6(2) . 2_655
Cl1 O4 O4 53.6(2) . 4_565
O4 O4 O4 90.000(2) 2_655 4_565
Cl1 O4' O4' 52.7(3) . 2_655
Cl1 O4' O4' 52.7(3) . 4_565
O4' O4' O4' 90.000(2) 2_655 4_565
Cl1 O4" O4" 53.7(2) . 2_655
Cl1 O4" O4" 53.7(2) . 4_565
O4" O4" O4" 90.000(4) 2_655 4_565
O6" Cl2 O6" 74.6(4) 3 4
O6" Cl2 O6" 118.0(9) 3 .
O6" Cl2 O6" 74.6(4) 4 .
O6" Cl2 O6" 74.6(4) 3 2
O6" Cl2 O6" 118.0(9) 4 2
O6" Cl2 O6" 74.6(4) . 2
O6" Cl2 O5 121.0(5) 3 .
O6" Cl2 O5 121.0(5) 4 .
O6" Cl2 O5 121.0(5) . .
O6" Cl2 O5 121.0(5) 2 .
O6" Cl2 O6 66.0(8) 3 4
O6" Cl2 O6 79.9(7) . 4
O6" Cl2 O6 114.0(5) 2 4
O5 Cl2 O6 124.4(5) . 4
O6" Cl2 O6 114.0(5) 3 .
O6" Cl2 O6 66.0(8) 4 .
O6" Cl2 O6 79.9(7) 2 .
O5 Cl2 O6 124.4(5) . .
O6 Cl2 O6 71.4(5) 4 .
O6" Cl2 O6 79.9(7) 3 2
O6" Cl2 O6 114.0(5) 4 2
O6" Cl2 O6 66.0(8) . 2
O5 Cl2 O6 124.4(5) . 2
O6 Cl2 O6 111.2(10) 4 2
O6 Cl2 O6 71.4(5) . 2
O6" Cl2 O6 79.9(7) 4 3
O6" Cl2 O6 114.0(5) . 3
O6" Cl2 O6 66.0(8) 2 3
O5 Cl2 O6 124.4(5) . 3
O6 Cl2 O6 71.4(5) 4 3
O6 Cl2 O6 111.2(10) . 3
O6 Cl2 O6 71.4(5) 2 3
O6" Cl2 O6' 104.6(6) 3 .
O6" Cl2 O6' 95.5(6) 4 .
O5 Cl2 O6' 126.6(4) . .
O6 Cl2 O6' 97.7(6) 4 .
O6 Cl2 O6' 97.5(6) 3 .
O6" Cl2 O6' 104.6(6) . 3
O6" Cl2 O6' 95.5(6) 2 3
O5 Cl2 O6' 126.6(4) . 3
O6 Cl2 O6' 97.5(6) . 3
O6 Cl2 O6' 97.7(6) 2 3
O6' Cl2 O6' 106.9(8) . 3
O6" Cl2 O6' 95.5(6) 3 4
O6" Cl2 O6' 104.6(6) 2 4
O5 Cl2 O6' 126.6(4) . 4
O6 Cl2 O6' 97.5(6) 2 4
O6 Cl2 O6' 97.7(6) 3 4
O6' Cl2 O6' 69.2(4) . 4
O6' Cl2 O6' 69.2(4) 3 4
Cl2 O5 H5A 116.8 . .
Cl2 O6 O6 54.3(3) . 4
Cl2 O6 O6 54.3(3) . 2
O6 O6 O6 90.000(1) 4 2
Cl2 O6' O6' 55.4(2) . 4
Cl2 O6' O6' 55.4(2) . 2
O6' O6' O6' 90.000(3) 4 2
Cl2 O6" O6" 52.7(2) . 4
Cl2 O6" O6" 52.7(2) . 2
O6" O6" O6" 90.000(2) 4 2

loop_
_geom_bond_atom_site_label_1
_geom_bond_atom_site_label_2
_geom_bond_distance
_geom_bond_site_symmetry_2
Zn1 N4 1.993(2) 4_465
Zn1 N2 2.000(2) .
Zn1 O2 2.007(3) 1_556
Zn1 O1 2.023(2) .
Zn1 N1 2.111(2) .
O1 C13 1.213(4) .
O2 C13 1.189(5) .
O2 Zn1 2.007(3) 1_554
N1 C12 1.496(4) .
N1 C7 1.502(4) .
N1 C9 1.527(4) .
N2 N3 1.347(3) .
N2 C8 1.351(4) .
N3 N4 1.330(3) .
N4 N5 1.366(3) .
N4 Zn1 1.993(2) 2_665
N5 C8 1.297(4) .
C1 C2 1.395(5) .
C1 C6 1.398(5) .
C1 C7 1.453(5) .
C2 C8 1.335(4) .
C2 C3 1.402(4) .
C3 C4 1.399(4) .
C3 H3 0.9300 .
C4 C5 1.400(5) .
C4 H4 0.9300 .
C5 C6 1.415(5) .
C5 H5 0.9300 .
C6 H6 0.9300 .
C7 H7A 0.9700 .
C7 H7B 0.9700 .
C9 C10 1.528(4) .
C9 H9A 0.9700 .
C9 H9B 0.9700 .
C10 C11 1.550(5) .
C10 H10A 0.9700 .
C10 H10B 0.9700 .
C11 C12 1.515(4) .
C11 H11A 0.9700 .
C11 H11B 0.9700 .
C12 C13 1.517(4) .
C12 H12 0.9800 .
Cl1 O4' 1.323(12) 3_665
Cl1 O4' 1.323(12) 2_655
Cl1 O4' 1.323(12) .
Cl1 O4' 1.323(12) 4_565
Cl1 O3 1.347(4) .
Cl1 O4" 1.397(14) 3_665
Cl1 O4" 1.397(14) 2_655
Cl1 O4" 1.397(14) .
Cl1 O4" 1.397(14) 4_565
Cl1 O4 1.459(10) 3_665
Cl1 O4 1.459(10) 2_655
Cl1 O4 1.459(10) 4_565
O3 H3A 0.8500 .
O4 O4 1.732(13) 2_655
O4 O4 1.732(13) 4_565
O4' O4' 1.604(16) 2_655
O4' O4' 1.604(16) 4_565
O4" O4" 1.655(19) 2_655
O4" O4" 1.655(19) 4_565
Cl2 O6" 1.358(11) 3
Cl2 O6" 1.358(11) 4
Cl2 O6" 1.358(11) .
Cl2 O6" 1.358(11) 2
Cl2 O5 1.363(5) .
Cl2 O6 1.401(11) 4
Cl2 O6 1.401(11) .
Cl2 O6 1.401(11) 2
Cl2 O6 1.401(11) 3
Cl2 O6' 1.464(10) .
Cl2 O6' 1.464(10) 3
Cl2 O6' 1.464(10) 4
O5 H5A 0.8500 .
O6 O6 1.636(15) 4
O6 O6 1.636(15) 2
O6' O6' 1.663(14) 4
O6' O6' 1.663(14) 2
O6" O6" 1.646(14) 4
O6" O6" 1.646(14) 2

loop_
_geom_hbond_atom_site_label_D
_geom_hbond_atom_site_label_H
_geom_hbond_atom_site_label_A
_geom_hbond_distance_DH
_geom_hbond_distance_HA
_geom_hbond_distance_DA
_geom_hbond_angle_DHA
_geom_hbond_site_symmetry_A
O5 H5A N3 0.85 2.37 3.190(4) 162.6 3_564
